data_1541793
loop_
_publ_author_name
'Moers, O.'
'Nagel, K.H.'
'Latorre, V.'
'Jones, P.G.'
'Blaschette, A.'

_publ_section_title
;
 Polysulfonylamine. CLX. Kristallstrukturen von
 Metall-di(methansulfonyl)amiden.10. Die dreidimensionalen
 Koordinationspolymere M((C H3 S O2)2 N) mit M = Kalium, Rubidium, Caesium
 (isotype Strukturen fuer M = K, Rb)
;
_journal_name_full 'Zeitschrift fuer Anorganische und Allgemeine Chemie'
_journal_page_first 83
_journal_page_last 90
_journal_volume 629
_journal_year 2003
_chemical_formula_sum 'C2 H6 N O4 Rb S2'
_chemical_name_systematic 'Rb ((C H3 (S O2))2 N)'
_space_group_IT_number 14
_symmetry_space_group_name_Hall '-P 2ybc'
_symmetry_space_group_name_H-M 'P 1 21/c 1'
_cell_angle_alpha 90
_cell_angle_beta 107.15
_cell_angle_gamma 90
_cell_formula_units_Z 4
_cell_length_a 7.78
_cell_length_b 8.54
_cell_length_c 12.187
_cell_volume 773.716
_citation_journal_id_ASTM ZAACAB
_cod_data_source_file Moers_ZAACAB_2003_453.cif
_cod_data_source_block C2H6N1O4Rb1S2
_cod_original_cell_volume 773.7156
_cod_original_formula_sum 'C2 H6 N1 O4 Rb1 S2'
_cod_database_code 1541793

loop_
_symmetry_equiv_pos_as_xyz
x,y,z
-x,y+1/2,-z+1/2
-x,-y,-z
x,-y-1/2,z-1/2

loop_
_atom_site_label
_atom_site_type_symbol
_atom_site_fract_x
_atom_site_fract_y
_atom_site_fract_z
_atom_site_occupancy
_atom_site_U_iso_or_equiv
H1 H+1 0.1475 0.0967 0.5398 1 0.0
H2 H+1 0.2518 -0.0192 0.4782 1 0.0
S2 S+6 0.12194 0.45948 0.35453 1 0.0
O1 O-2 0.4834 0.226 0.59327 1 0.0
H4 H+1 0.0602 0.6556 0.4632 1 0.0
O2 O-2 0.4327 0.198 0.38671 1 0.0
S1 S+6 0.35679 0.23088 0.47901 1 0.0
O4 O-2 0.1893 0.459 0.25608 1 0.0
H3 H+1 0.0972 0.0931 0.4026 1 0.0
N1 N-3 0.2637 0.3965 0.46905 1 0.0
H6 H+1 0.2179 0.7063 0.4108 1 0.0
C1 C-4 0.1954 0.0841 0.4744 1 0.0
O3 O-2 -0.052 0.3839 0.33393 1 0.0
Rb1 Rb+1 0.42465 0.52869 0.70809 1 0.0
C2 C-4 0.101 0.6538 0.3945 1 0.0
H5 H+1 0.0132 0.7082 0.3317 1 0.0
